data_4071268
loop_
_publ_author_name
'Greco, Jeffrey F.'
'McNevin, Michael J.'
'Shoemaker, Richard K.'
'Hagadorn, John R.'

_publ_section_title
;
 Solid- and Solution-Phase Structures of Zinc Enolates of Amides and
 Ketones
;
_journal_issue 8
_journal_name_full Organometallics
_journal_page_first 1948
_journal_paper_doi 10.1021/om800070j
_journal_volume 27
_journal_year 2008
_chemical_formula_sum 'C16 H36 Br2 N2 O4 S2 Zn2'
_chemical_formula_weight 675.15
_chemical_name_common '{BrZn[CH2C(O)NEt2](dmso)}2, (1b)'
_chemical_name_systematic
; 
 ? 
;
_space_group_IT_number 2
_symmetry_cell_setting triclinic
_symmetry_space_group_name_Hall '-P 1'
_symmetry_space_group_name_H-M 'P -1'
_atom_sites_solution_hydrogens geom
_atom_sites_solution_primary direct
_atom_sites_solution_secondary difmap
_audit_creation_method SHELXL-97
_cell_angle_alpha 103.4460(10)
_cell_angle_beta 99.1770(10)
_cell_angle_gamma 106.3370(10)
_cell_formula_units_Z 1
_cell_length_a 8.0442(4)
_cell_length_b 9.6895(5)
_cell_length_c 9.9379(5)
_cell_measurement_temperature 147(2)
_cell_volume 701.65(6)
_computing_structure_refinement 'SHELXL-97 (Sheldrick, 1997)'
_computing_structure_solution 'SHELXS-97 (Sheldrick, 1990)'
_diffrn_ambient_temperature 147(2)
_diffrn_measured_fraction_theta_full 0.976
_diffrn_measured_fraction_theta_max 0.976
_diffrn_radiation_monochromator graphite
_diffrn_radiation_source 'fine-focus sealed tube'
_diffrn_radiation_type MoK\a
_diffrn_radiation_wavelength 0.71073
_diffrn_reflns_av_R_equivalents 0.0386
_diffrn_reflns_av_sigmaI/netI 0.0609
_diffrn_reflns_limit_h_max 10
_diffrn_reflns_limit_h_min -10
_diffrn_reflns_limit_k_max 12
_diffrn_reflns_limit_k_min -9
_diffrn_reflns_limit_l_max 13
_diffrn_reflns_limit_l_min -13
_diffrn_reflns_number 5389
_diffrn_reflns_theta_full 27.88
_diffrn_reflns_theta_max 27.88
_diffrn_reflns_theta_min 2.17
_exptl_absorpt_coefficient_mu 4.726
_exptl_absorpt_correction_T_max 0.3314
_exptl_absorpt_correction_T_min 0.2010
_exptl_crystal_colour colorless
_exptl_crystal_density_diffrn 1.598
_exptl_crystal_density_method 'not measured'
_exptl_crystal_description block
_exptl_crystal_F_000 340
_exptl_crystal_size_max 0.50
_exptl_crystal_size_mid 0.40
_exptl_crystal_size_min 0.30
_refine_diff_density_max 1.119
_refine_diff_density_min -1.026
_refine_diff_density_rms 0.155
_refine_ls_extinction_method none
_refine_ls_goodness_of_fit_ref 1.036
_refine_ls_hydrogen_treatment mixed
_refine_ls_matrix_type full
_refine_ls_number_parameters 131
_refine_ls_number_reflns 3269
_refine_ls_number_restraints 0
_refine_ls_restrained_S_all 1.036
_refine_ls_R_factor_all 0.0570
_refine_ls_R_factor_gt 0.0512
_refine_ls_shift/su_max 0.001
_refine_ls_shift/su_mean 0.000
_refine_ls_structure_factor_coef Fsqd
_refine_ls_weighting_details 'calc w=1/[\s^2^(Fo^2^)+(0.0936P)^2^+0.0000P] where P=(Fo^2^+2Fc^2^)/3'
_refine_ls_weighting_scheme calc
_refine_ls_wR_factor_gt 0.1356
_refine_ls_wR_factor_ref 0.1395
_reflns_number_gt 2787
_reflns_number_total 3269
_reflns_threshold_expression >2sigma(I)
_cod_data_source_file om800070j-file001.cif
_cod_data_source_block jrh086
_cod_original_sg_symbol_H-M 'P-1 (#2)'
_cod_database_code 4071268

loop_
_symmetry_equiv_pos_as_xyz
'x, y, z'
'-x, -y, -z'

loop_
_atom_site_label
_atom_site_type_symbol
_atom_site_fract_x
_atom_site_fract_y
_atom_site_fract_z
_atom_site_U_iso_or_equiv
_atom_site_adp_type
_atom_site_occupancy
_atom_site_symmetry_multiplicity
_atom_site_calc_flag
_atom_site_refinement_flags
Zn1 Zn 0.38117(5) -0.17356(4) 0.54228(4) 0.02358(15) Uani 1 1 d .
S1 S 0.25539(11) -0.51510(9) 0.42362(10) 0.0283(2) Uani 1 1 d .
O1 O 0.4773(3) -0.2171(3) 0.3711(2) 0.0257(5) Uani 1 1 d .
O2 O 0.1944(3) -0.3804(3) 0.4793(3) 0.0336(6) Uani 1 1 d .
N1 N 0.6191(4) -0.1673(3) 0.2031(3) 0.0277(6) Uani 1 1 d .
Br1 Br 0.57909(5) -0.18457(5) 0.74491(4) 0.03761(16) Uani 1 1 d .
C1 C 0.2709(4) -0.0082(4) 0.5553(3) 0.0240(6) Uani 1 1 d .
H1A H 0.2463 0.0099 0.4612 0.034 Uiso 1 1 calc R
H1B H 0.1565 -0.0387 0.5835 0.034 Uiso 1 1 calc R
C2 C 0.6057(4) -0.1293(4) 0.3391(3) 0.0223(6) Uani 1 1 d .
C3 C 0.4882(5) -0.3037(5) 0.1008(4) 0.0365(8) Uani 1 1 d .
H3A H 0.4619 -0.3840 0.1481 0.051 Uiso 1 1 calc R
H3B H 0.5410 -0.3377 0.0211 0.051 Uiso 1 1 calc R
C4 C 0.3155(6) -0.2821(6) 0.0411(5) 0.0551(12) Uani 1 1 d .
H4A H 0.2616 -0.2495 0.1192 0.083 Uiso 1 1 calc R
H4B H 0.2331 -0.3773 -0.0255 0.083 Uiso 1 1 calc R
H4C H 0.3397 -0.2054 -0.0091 0.083 Uiso 1 1 calc R
C5 C 0.7547(6) -0.0747(5) 0.1492(4) 0.0403(9) Uani 1 1 d .
H5A H 0.7923 0.0313 0.2083 0.056 Uiso 1 1 calc R
H5B H 0.7019 -0.0798 0.0504 0.056 Uiso 1 1 calc R
C6 C 0.9168(6) -0.1248(7) 0.1508(6) 0.0610(14) Uani 1 1 d .
H6A H 0.9755 -0.1120 0.2494 0.091 Uiso 1 1 calc R
H6B H 1.0003 -0.0639 0.1084 0.091 Uiso 1 1 calc R
H6C H 0.8797 -0.2310 0.0958 0.091 Uiso 1 1 calc R
C7 C 0.2169(6) -0.6232(5) 0.5446(5) 0.0425(10) Uani 1 1 d .
H7A H 0.3037 -0.5701 0.6364 0.064 Uiso 1 1 calc R
H7B H 0.2299 -0.7212 0.5059 0.064 Uiso 1 1 calc R
H7C H 0.0958 -0.6379 0.5583 0.064 Uiso 1 1 calc R
C8 C 0.0744(6) -0.6319(5) 0.2748(5) 0.0475(10) Uani 1 1 d .
H8A H -0.0378 -0.6504 0.3053 0.071 Uiso 1 1 calc R
H8B H 0.0929 -0.7279 0.2373 0.071 Uiso 1 1 calc R
H8C H 0.0689 -0.5814 0.2003 0.071 Uiso 1 1 calc R

loop_
_atom_site_aniso_label
_atom_site_aniso_U_11
_atom_site_aniso_U_22
_atom_site_aniso_U_33
_atom_site_aniso_U_23
_atom_site_aniso_U_13
_atom_site_aniso_U_12
Zn1 0.0250(2) 0.0184(2) 0.0264(2) 0.00240(16) 0.00592(16) 0.00924(16)
S1 0.0219(4) 0.0201(4) 0.0415(5) 0.0046(3) 0.0061(3) 0.0093(3)
O1 0.0284(12) 0.0215(11) 0.0238(11) 0.0018(9) 0.0050(9) 0.0078(9)
O2 0.0263(12) 0.0213(12) 0.0534(16) 0.0062(11) 0.0126(11) 0.0103(10)
N1 0.0296(15) 0.0276(15) 0.0227(13) 0.0001(11) 0.0048(11) 0.0115(12)
Br1 0.0451(3) 0.0481(3) 0.0250(2) 0.00851(17) 0.00546(16) 0.0271(2)
C1 0.0254(15) 0.0207(15) 0.0221(14) -0.0005(12) 0.0013(12) 0.0100(12)
C2 0.0249(15) 0.0201(14) 0.0215(14) 0.0010(12) 0.0014(11) 0.0132(12)
C3 0.039(2) 0.0342(19) 0.0251(16) -0.0037(14) 0.0034(14) 0.0074(16)
C4 0.042(2) 0.065(3) 0.040(2) 0.002(2) -0.0090(19) 0.011(2)
C5 0.044(2) 0.042(2) 0.0273(18) 0.0043(16) 0.0127(16) 0.0046(18)
C6 0.033(2) 0.081(4) 0.054(3) 0.001(3) 0.018(2) 0.009(2)
C7 0.039(2) 0.043(2) 0.060(3) 0.027(2) 0.0160(19) 0.0252(19)
C8 0.040(2) 0.041(2) 0.047(2) -0.0086(19) -0.0025(18) 0.0174(19)

loop_
_atom_type_symbol
_atom_type_description
_atom_type_scat_dispersion_real
_atom_type_scat_dispersion_imag
_atom_type_scat_source
C C 0.0033 0.0016 'International Tables Vol C Tables 4.2.6.8 and 6.1.1.4'
H H 0.0000 0.0000 'International Tables Vol C Tables 4.2.6.8 and 6.1.1.4'
N N 0.0061 0.0033 'International Tables Vol C Tables 4.2.6.8 and 6.1.1.4'
O O 0.0106 0.0060 'International Tables Vol C Tables 4.2.6.8 and 6.1.1.4'
S S 0.1246 0.1234 'International Tables Vol C Tables 4.2.6.8 and 6.1.1.4'
Zn Zn 0.2839 1.4301 'International Tables Vol C Tables 4.2.6.8 and 6.1.1.4'
Br Br -0.2901 2.4595 'International Tables Vol C Tables 4.2.6.8 and 6.1.1.4'

loop_
_geom_angle_atom_site_label_1
_geom_angle_atom_site_label_2
_geom_angle_atom_site_label_3
_geom_angle
_geom_angle_site_symmetry_1
_geom_angle_site_symmetry_3
O1 Zn1 O2 92.56(10) . .
O1 Zn1 C1 114.13(12) . .
O2 Zn1 C1 112.16(12) . .
O1 Zn1 Br1 109.59(7) . .
O2 Zn1 Br1 102.14(8) . .
C1 Zn1 Br1 121.73(9) . .
O1 Zn1 Zn1 67.28(7) . 2_656
O2 Zn1 Zn1 149.64(8) . 2_656
C1 Zn1 Zn1 61.40(10) . 2_656
Br1 Zn1 Zn1 105.898(19) . 2_656
O2 S1 C7 104.61(19) . .
O2 S1 C8 102.51(18) . .
C7 S1 C8 99.2(2) . .
C2 O1 Zn1 127.5(2) . .
S1 O2 Zn1 117.15(14) . .
C2 N1 C3 119.4(3) . .
C2 N1 C5 123.1(3) . .
C3 N1 C5 117.3(3) . .
C2 C1 Zn1 109.1(2) 2_656 .
O1 C2 N1 116.9(3) . .
O1 C2 C1 121.3(3) . 2_656
N1 C2 C1 121.8(3) . 2_656
N1 C3 C4 113.4(4) . .
N1 C5 C6 112.4(4) . .

loop_
_geom_bond_atom_site_label_1
_geom_bond_atom_site_label_2
_geom_bond_distance
_geom_bond_site_symmetry_2
Zn1 O1 1.985(2) .
Zn1 O2 2.022(3) .
Zn1 C1 2.028(3) .
Zn1 Br1 2.4030(5) .
Zn1 Zn1 3.7260(7) 2_656
S1 O2 1.537(3) .
S1 C7 1.778(4) .
S1 C8 1.787(4) .
O1 C2 1.276(4) .
N1 C2 1.346(4) .
N1 C3 1.463(5) .
N1 C5 1.463(5) .
C1 C2 1.461(4) 2_656
C2 C1 1.461(4) 2_656
C3 C4 1.512(6) .
C5 C6 1.514(7) .

loop_
_geom_torsion_atom_site_label_1
_geom_torsion_atom_site_label_2
_geom_torsion_atom_site_label_3
_geom_torsion_atom_site_label_4
_geom_torsion
_geom_torsion_site_symmetry_1
_geom_torsion_site_symmetry_4
O2 Zn1 O1 C2 179.6(3) . .
C1 Zn1 O1 C2 63.9(3) . .
Br1 Zn1 O1 C2 -76.5(3) . .
Zn1 Zn1 O1 C2 23.0(2) 2_656 .
C7 S1 O2 Zn1 117.9(2) . .
C8 S1 O2 Zn1 -139.0(2) . .
O1 Zn1 O2 S1 45.33(18) . .
C1 Zn1 O2 S1 162.72(17) . .
Br1 Zn1 O2 S1 -65.34(18) . .
Zn1 Zn1 O2 S1 91.8(2) 2_656 .
O1 Zn1 C1 C2 -103.7(2) . 2_656
O2 Zn1 C1 C2 152.7(2) . 2_656
Br1 Zn1 C1 C2 31.4(3) . 2_656
Zn1 Zn1 C1 C2 -60.3(2) 2_656 2_656
Zn1 O1 C2 N1 -163.6(2) . .
Zn1 O1 C2 C1 14.7(4) . 2_656
C3 N1 C2 O1 0.4(5) . .
C5 N1 C2 O1 177.4(3) . .
C3 N1 C2 C1 -178.0(3) . 2_656
C5 N1 C2 C1 -0.9(5) . 2_656
C2 N1 C3 C4 81.3(4) . .
C5 N1 C3 C4 -95.9(4) . .
C2 N1 C5 C6 95.6(4) . .
C3 N1 C5 C6 -87.3(4) . .
